data_2022871
loop_
_publ_author_name
'Sirenko, Valerii Y.'
'Kuzevanova, Iryna S.'
'Vynohradov, Oleksandr S.'
'Naumova, Dina D.'
'Shova, Sergiu'

_publ_section_title
;
 Carbon dioxide capture from air leading to
 bis-[<i>N</i>-(5-methyl-1<i>H</i>-pyrazol-3-yl-&#x3ba;<i>N</i><sup>2</sup>)carbamato-&#x3ba;<i>O</i>]copper(II)
 tetra-hydrate.
;
_journal_coeditor_code TX2076
_journal_issue 'Pt 11'
_journal_name_full 'Acta crystallographica. Section E, Crystallographic communications'
_journal_page_first 988
_journal_page_last 992
_journal_paper_doi 10.1107/S2056989023008575
_journal_volume 79
_journal_year 2023
_chemical_formula_iupac '[Cu (C5 H6 N3 O2)2], 4H2 O'
_chemical_formula_moiety 'C10 H12 Cu N6 O4, 4(H2 O)'
_chemical_formula_sum 'C10 H20 Cu N6 O8'
_chemical_formula_weight 415.86
_chemical_name_systematic
'Bis[<i>N</i>-(5-methyl-1<i>H</i>-pyrazol-3-yl-\k<i>N</i>^2^)carbamato-\k<i>O</i>]copper(II) tetrahydrate'
_space_group_crystal_system monoclinic
_space_group_IT_number 14
_space_group_name_Hall '-P 2ybc'
_space_group_name_H-M_alt 'P 1 21/c 1'
_atom_sites_solution_hydrogens mixed
_atom_sites_solution_primary dual
_audit_creation_method
;
Olex2 1.5
(compiled 2023.08.24 svn.re1ec1418 for OlexSys, GUI svn.r6817)
;
_cell_angle_alpha 90
_cell_angle_beta 98.786(2)
_cell_angle_gamma 90
_cell_formula_units_Z 2
_cell_length_a 8.4623(2)
_cell_length_b 5.64870(16)
_cell_length_c 17.4536(4)
_cell_measurement_reflns_used 2285
_cell_measurement_temperature 199.99(11)
_cell_measurement_theta_max 72.2760
_cell_measurement_theta_min 5.1080
_cell_volume 824.51(4)
_computing_cell_refinement
;
CrysAlisPro 1.171.42.93a (Rigaku OD, 2023)
;
_computing_data_collection
;
CrysAlisPro 1.171.42.93a (Rigaku OD, 2023)
;
_computing_data_reduction
;
CrysAlisPro 1.171.42.93a (Rigaku OD, 2023)
;
_computing_molecular_graphics
;
Olex2 1.5 (Dolomanov <i>et al.</i>,  2009)
;
_computing_publication_material
;
Olex2 1.5 (Dolomanov <i>et al.</i>,  2009)
;
_computing_structure_refinement
;
<i>SHELXL2018/3</i> (Sheldrick, 2015a)
;
_computing_structure_solution
;
<i>SHELXT2018/2</i> (Sheldrick, 2015b)
;
_diffrn_ambient_temperature 199.99(11)
_diffrn_detector_area_resol_mean 10.0000
_diffrn_measured_fraction_theta_full 0.999
_diffrn_measured_fraction_theta_max 0.943
_diffrn_measurement_device 'four-circle diffractometer'
_diffrn_measurement_device_type 'XtaLAB Synergy, Dualflex, HyPix'
_diffrn_measurement_method '\w scans'
_diffrn_radiation_type CuK\a
_diffrn_radiation_wavelength 1.54184
_diffrn_reflns_av_R_equivalents 0.0416
_diffrn_reflns_av_unetI/netI 0.0383
_diffrn_reflns_limit_h_max 10
_diffrn_reflns_limit_h_min -10
_diffrn_reflns_limit_k_max 4
_diffrn_reflns_limit_k_min -6
_diffrn_reflns_limit_l_max 22
_diffrn_reflns_limit_l_min -16
_diffrn_reflns_number 5223
_diffrn_reflns_theta_full 67.684
_diffrn_reflns_theta_max 76.771
_diffrn_reflns_theta_min 5.128
_exptl_absorpt_coefficient_mu 2.390
_exptl_absorpt_correction_T_max 1.00000
_exptl_absorpt_correction_T_min 0.63767
_exptl_absorpt_correction_type multi-scan
_exptl_absorpt_process_details
;
(CrysAlisPro; Rigaku OD, 2023)
;
_exptl_crystal_colour 'clear light violet'
_exptl_crystal_density_diffrn 1.675
_exptl_crystal_description block
_exptl_crystal_F_000 430
_exptl_crystal_size_max 0.15
_exptl_crystal_size_mid 0.15
_exptl_crystal_size_min 0.15
_refine_diff_density_max 0.453
_refine_diff_density_min -0.569
_refine_ls_extinction_method none
_refine_ls_goodness_of_fit_ref 1.048
_refine_ls_hydrogen_treatment constr
_refine_ls_matrix_type full
_refine_ls_number_parameters 116
_refine_ls_number_reflns 1634
_refine_ls_number_restraints 2
_refine_ls_restrained_S_all 1.047
_refine_ls_R_factor_all 0.0487
_refine_ls_R_factor_gt 0.0413
_refine_ls_shift/su_max 0.000
_refine_ls_shift/su_mean 0.000
_refine_ls_structure_factor_coef Fsqd
_refine_ls_weighting_details 'w=1/[\s^2^(Fo^2^)+(0.0636P)^2^+0.4306P] where P=(Fo^2^+2Fc^2^)/3'
_refine_ls_weighting_scheme calc
_refine_ls_wR_factor_gt 0.1100
_refine_ls_wR_factor_ref 0.1184
_reflns_number_gt 1401
_reflns_number_total 1634
_reflns_threshold_expression 'I > 2\s(I)'
_cod_data_source_file tx2076sup1.cif
_cod_data_source_block I
_cod_depositor_comments 'Adding full bibliography for 2022871.cif.'
_cod_database_code 2022871
_cod_database_fobs_code 2022871
_shelx_space_group_comment
;
The symmetry employed for this shelxl refinement is uniquely defined
by the following loop, which should always be used as a source of
symmetry information in preference to the above space-group names.
They are only intended as comments.
;
_shelx_estimated_absorpt_t_min 0.716
_shelx_estimated_absorpt_t_max 0.716

loop_
_space_group_symop_operation_xyz
'x, y, z'
'-x, y+1/2, -z+1/2'
'-x, -y, -z'
'x, -y-1/2, z-1/2'

loop_
_atom_site_type_symbol
_atom_site_label
_atom_site_fract_x
_atom_site_fract_y
_atom_site_fract_z
_atom_site_U_iso_or_equiv
_atom_site_adp_type
_atom_site_calc_flag
_atom_site_occupancy
_atom_site_disorder_assembly
_atom_site_disorder_group
Cu Cu1 0.000000 0.000000 0.000000 0.0327(2) Uani d 1 . .
O O4 0.6601(3) 0.2829(4) 0.29517(11) 0.0518(6) Uani d 1 . .
H H4D 0.663197 0.160498 0.265176 0.078 Uiso d 1 . .
H H4E 0.733747 0.377068 0.282986 0.078 Uiso d 1 . .
N N2 -0.2338(3) 0.3798(4) -0.05018(12) 0.0354(5) Uani d 1 . .
H H2 -0.253149 0.326001 -0.098018 0.042 Uiso calc 1 . .
N N1 -0.1348(2) 0.2716(4) 0.00870(11) 0.0331(5) Uani d 1 . .
N N3 -0.0507(3) 0.3550(4) 0.14235(11) 0.0362(5) Uani d 1 . .
H H3 -0.059104 0.455034 0.180169 0.043 Uiso calc 1 . .
O O3 0.3513(3) 0.4313(5) 0.30719(12) 0.0567(6) Uani d 1 . .
H H3A 0.280457 0.334940 0.282998 0.085 Uiso d 1 . .
H H3B 0.442727 0.365820 0.303128 0.085 Uiso d 1 . .
C C1 -0.1376(3) 0.4090(5) 0.07052(14) 0.0327(5) Uani d 1 . .
C C2 -0.2365(3) 0.6047(5) 0.05156(15) 0.0368(6) Uani d 1 . .
H H2A -0.257394 0.729896 0.084961 0.044 Uiso calc 1 . .
C C4 -0.4112(3) 0.7265(6) -0.07931(17) 0.0455(7) Uani d 1 . .
H H4A -0.388986 0.707721 -0.132463 0.068 Uiso calc 1 . .
H H4B -0.398069 0.893005 -0.063909 0.068 Uiso calc 1 . .
H H4C -0.521048 0.676241 -0.076675 0.068 Uiso calc 1 . .
C C3 -0.2977(3) 0.5781(5) -0.02590(15) 0.0360(6) Uani d 1 . .
C C5 0.0462(3) 0.1642(5) 0.16088(13) 0.0339(6) Uani d 1 . .
O O1 0.0677(2) 0.0130(3) 0.10968(10) 0.0391(5) Uani d 1 . .
O O2 0.1152(2) 0.1456(4) 0.22973(9) 0.0400(5) Uani d 1 . .

loop_
_atom_site_aniso_label
_atom_site_aniso_U_11
_atom_site_aniso_U_22
_atom_site_aniso_U_33
_atom_site_aniso_U_12
_atom_site_aniso_U_13
_atom_site_aniso_U_23
Cu1 0.0378(3) 0.0405(4) 0.0182(3) 0.0035(2) -0.0012(2) -0.0008(2)
O4 0.0577(12) 0.0586(14) 0.0355(10) -0.0059(11) -0.0042(9) -0.0031(9)
N2 0.0403(11) 0.0409(13) 0.0228(10) 0.0015(10) -0.0020(8) 0.0030(9)
N1 0.0363(11) 0.0417(12) 0.0200(9) 0.0032(9) -0.0003(8) 0.0016(9)
N3 0.0442(12) 0.0438(13) 0.0196(9) 0.0015(10) 0.0016(8) -0.0031(9)
O3 0.0618(14) 0.0628(14) 0.0418(12) -0.0098(12) -0.0036(10) 0.0008(11)
C1 0.0341(12) 0.0392(14) 0.0245(11) -0.0040(11) 0.0036(9) -0.0001(11)
C2 0.0393(13) 0.0412(15) 0.0296(12) 0.0004(12) 0.0046(10) -0.0009(11)
C4 0.0419(14) 0.0491(18) 0.0435(15) 0.0032(13) -0.0004(12) 0.0085(13)
C3 0.0352(12) 0.0391(14) 0.0336(13) -0.0027(11) 0.0048(10) 0.0041(12)
C5 0.0409(13) 0.0417(14) 0.0187(11) -0.0064(12) 0.0031(9) 0.0000(10)
O1 0.0478(11) 0.0465(12) 0.0205(9) 0.0065(8) -0.0028(8) -0.0009(7)
O2 0.0491(10) 0.0501(11) 0.0183(8) -0.0039(9) -0.0026(7) 0.0022(8)

loop_
_atom_type_symbol
_atom_type_description
_atom_type_scat_dispersion_real
_atom_type_scat_dispersion_imag
_atom_type_scat_source
C C 0.0181 0.0091 'International Tables Vol C Tables 4.2.6.8 and 6.1.1.4'
H H 0.0000 0.0000 'International Tables Vol C Tables 4.2.6.8 and 6.1.1.4'
Cu Cu -1.9646 0.5888 'International Tables Vol C Tables 4.2.6.8 and 6.1.1.4'
N N 0.0311 0.0180 'International Tables Vol C Tables 4.2.6.8 and 6.1.1.4'
O O 0.0492 0.0322 'International Tables Vol C Tables 4.2.6.8 and 6.1.1.4'

loop_
_geom_angle_atom_site_label_1
_geom_angle_atom_site_label_2
_geom_angle_atom_site_label_3
_geom_angle_site_symmetry_1
_geom_angle_site_symmetry_3
_geom_angle
_geom_angle_publ_flag
N1 Cu1 N1 3 . 180.0 ?
O1 Cu1 N1 3 3 88.92(8) ?
O1 Cu1 N1 3 . 91.08(8) ?
O1 Cu1 N1 . . 88.92(8) ?
O1 Cu1 N1 . 3 91.08(8) ?
O1 Cu1 O1 . 3 180.0 ?
H4D O4 H4E . . 104.5 ?
N1 N2 H2 . . 124.3 ?
C3 N2 H2 . . 124.3 ?
C3 N2 N1 . . 111.5(2) ?
N2 N1 Cu1 . . 126.70(16) ?
C1 N1 Cu1 . . 127.60(17) ?
C1 N1 N2 . . 105.3(2) ?
C1 N3 H3 . . 116.4 ?
C5 N3 H3 . . 116.4 ?
C5 N3 C1 . . 127.2(2) ?
H3A O3 H3B . . 104.5 ?
N1 C1 N3 . . 122.1(2) ?
N1 C1 C2 . . 110.7(2) ?
N3 C1 C2 . . 127.2(2) ?
C1 C2 H2A . . 127.2 ?
C3 C2 C1 . . 105.5(2) ?
C3 C2 H2A . . 127.2 ?
H4A C4 H4B . . 109.5 ?
H4A C4 H4C . . 109.5 ?
H4B C4 H4C . . 109.5 ?
C3 C4 H4A . . 109.5 ?
C3 C4 H4B . . 109.5 ?
C3 C4 H4C . . 109.5 ?
N2 C3 C2 . . 107.0(2) ?
N2 C3 C4 . . 121.7(2) ?
C2 C3 C4 . . 131.4(3) ?
O1 C5 N3 . . 120.7(2) ?
O2 C5 N3 . . 117.9(2) ?
O2 C5 O1 . . 121.4(3) ?
C5 O1 Cu1 . . 132.59(17) ?

loop_
_geom_bond_atom_site_label_1
_geom_bond_atom_site_label_2
_geom_bond_site_symmetry_2
_geom_bond_distance
_geom_bond_publ_flag
Cu1 N1 . 1.931(2) ?
Cu1 N1 3 1.931(2) ?
Cu1 O1 . 1.9140(17) ?
Cu1 O1 3 1.9140(17) ?
O4 H4D . 0.8701 ?
O4 H4E . 0.8698 ?
N2 H2 . 0.8800 ?
N2 N1 . 1.367(3) ?
N2 C3 . 1.341(4) ?
N1 C1 . 1.333(3) ?
N3 H3 . 0.8800 ?
N3 C1 . 1.387(3) ?
N3 C5 . 1.363(4) ?
O3 H3A . 0.8697 ?
O3 H3B . 0.8700 ?
C1 C2 . 1.396(4) ?
C2 H2A . 0.9500 ?
C2 C3 . 1.380(4) ?
C4 H4A . 0.9800 ?
C4 H4B . 0.9800 ?
C4 H4C . 0.9800 ?
C4 C3 . 1.490(4) ?
C5 O1 . 1.269(3) ?
C5 O2 . 1.258(3) ?

loop_
_geom_hbond_atom_site_label_D
_geom_hbond_atom_site_label_H
_geom_hbond_atom_site_label_A
_geom_hbond_site_symmetry_A
_geom_hbond_distance_DH
_geom_hbond_distance_HA
_geom_hbond_distance_DA
_geom_hbond_angle_DHA
_geom_hbond_publ_flag
O4 H4D O3 2_645 0.87 1.80 2.664(3) 171.4 yes
O4 H4E O1 2_655 0.87 2.44 2.930(3) 116.1 yes
O4 H4E O2 2_655 0.87 2.02 2.873(3) 167.4 yes
N2 H2 O4 4_465 0.88 1.99 2.863(3) 169.2 yes
N3 H3 O2 2 0.88 2.02 2.889(3) 168.8 yes
O3 H3A O2 . 0.87 1.89 2.756(3) 175.5 yes
O3 H3B O4 . 0.87 1.92 2.783(3) 168.9 yes
C2 H2A O3 2 0.95 2.43 3.340(4) 159.3 yes

loop_
_geom_torsion_atom_site_label_1
_geom_torsion_atom_site_label_2
_geom_torsion_atom_site_label_3
_geom_torsion_atom_site_label_4
_geom_torsion_site_symmetry_1
_geom_torsion_site_symmetry_2
_geom_torsion_site_symmetry_3
_geom_torsion_site_symmetry_4
_geom_torsion
_geom_torsion_publ_flag
Cu1 N1 C1 N3 . . . . -7.3(4) ?
Cu1 N1 C1 C2 . . . . 172.53(18) ?
N2 N1 C1 N3 . . . . 179.7(2) ?
N2 N1 C1 C2 . . . . -0.4(3) ?
N1 N2 C3 C2 . . . . 1.1(3) ?
N1 N2 C3 C4 . . . . -179.4(2) ?
N1 C1 C2 C3 . . . . 1.1(3) ?
N3 C1 C2 C3 . . . . -179.1(3) ?
N3 C5 O1 Cu1 . . . . 5.3(4) ?
C1 N3 C5 O1 . . . . 1.3(4) ?
C1 N3 C5 O2 . . . . -179.9(2) ?
C1 C2 C3 N2 . . . . -1.3(3) ?
C1 C2 C3 C4 . . . . 179.3(3) ?
C3 N2 N1 Cu1 . . . . -173.46(18) ?
C3 N2 N1 C1 . . . . -0.5(3) ?
C5 N3 C1 N1 . . . . 0.0(4) ?
C5 N3 C1 C2 . . . . -179.9(3) ?
O2 C5 O1 Cu1 . . . . -173.44(18) ?
